data_1572208
loop_
_publ_author_name
'W&#xfc;rdemann, Marie Sophie'
'K&#xfc;hn, Steffen'
'B&#xf6;tel, Tobias'
'Schmidtmann, Marc'
'M&#xfc;ller, Thomas'

_publ_section_title
;
 Phospha-bicyclohexene-germylenes exhibiting unexpected reactivity.
;
_journal_issue 35
_journal_name_full 'Chemical science'
_journal_page_first 14161
_journal_page_last 14170
_journal_paper_doi 10.1039/d4sc04034a
_journal_volume 15
_journal_year 2024
_chemical_formula_structural POC4(CH3)2(Si(CH3)3)2(N(C3H7)2)
_chemical_formula_sum 'C18 H38 N O P Si2'
_chemical_formula_weight 371.64
_space_group_crystal_system monoclinic
_space_group_IT_number 14
_space_group_name_Hall '-P 2yn'
_space_group_name_H-M_alt 'P 1 21/n 1'
_atom_sites_solution_hydrogens difmap
_atom_sites_solution_primary direct
_atom_sites_solution_secondary difmap
_audit_creation_method SHELXL-2018/3
_audit_update_record
;
2024-06-17 deposited with the CCDC.	2024-07-30 downloaded from the CCDC.
;
_cell_angle_alpha 90
_cell_angle_beta 96.0698(10)
_cell_angle_gamma 90
_cell_formula_units_Z 4
_cell_length_a 10.2065(3)
_cell_length_b 19.2905(5)
_cell_length_c 11.5732(3)
_cell_measurement_reflns_used 9814
_cell_measurement_temperature 100(2)
_cell_measurement_theta_max 36.35
_cell_measurement_theta_min 2.76
_cell_volume 2265.86(11)
_computing_cell_refinement 'Bruker SAINT V8.40B'
_computing_data_collection 'Bruker APEX3'
_computing_data_reduction 'Bruker SAINT V8.40B'
_computing_structure_refinement 'SHELXL-2018/3 (Sheldrick, 2018)'
_computing_structure_solution 'SHELXS-2013/1 (Sheldrick, 2013)'
_diffrn_ambient_temperature 100(2)
_diffrn_measured_fraction_theta_full 1.000
_diffrn_measured_fraction_theta_max 1.000
_diffrn_measurement_device_type 'Bruker Photon III CPAD'
_diffrn_measurement_method '\f and \w scans'
_diffrn_radiation_type MoK\a
_diffrn_radiation_wavelength 0.71073
_diffrn_reflns_av_R_equivalents 0.0395
_diffrn_reflns_av_unetI/netI 0.0182
_diffrn_reflns_Laue_measured_fraction_full 1.000
_diffrn_reflns_Laue_measured_fraction_max 1.000
_diffrn_reflns_limit_h_max 14
_diffrn_reflns_limit_h_min -17
_diffrn_reflns_limit_k_max 32
_diffrn_reflns_limit_k_min -32
_diffrn_reflns_limit_l_max 19
_diffrn_reflns_limit_l_min -19
_diffrn_reflns_number 138771
_diffrn_reflns_point_group_measured_fraction_full 1.000
_diffrn_reflns_point_group_measured_fraction_max 1.000
_diffrn_reflns_theta_full 25.242
_diffrn_reflns_theta_max 36.317
_diffrn_reflns_theta_min 2.061
_diffrn_source 'I\mS microfocus'
_exptl_absorpt_coefficient_mu 0.232
_exptl_absorpt_correction_T_max 1.0000
_exptl_absorpt_correction_T_min 0.9489
_exptl_absorpt_correction_type multi-scan
_exptl_absorpt_process_details 'SADABS-2016/2 (Sheldrick)'
_exptl_crystal_colour colourless
_exptl_crystal_density_diffrn 1.089
_exptl_crystal_description plate
_exptl_crystal_F_000 816
_exptl_crystal_size_max 0.130
_exptl_crystal_size_mid 0.110
_exptl_crystal_size_min 0.060
_refine_diff_density_max 0.588
_refine_diff_density_min -0.580
_refine_diff_density_rms 0.053
_refine_ls_extinction_method none
_refine_ls_goodness_of_fit_ref 1.082
_refine_ls_hydrogen_treatment constr
_refine_ls_matrix_type full
_refine_ls_number_parameters 240
_refine_ls_number_reflns 10977
_refine_ls_number_restraints 0
_refine_ls_restrained_S_all 1.082
_refine_ls_R_factor_all 0.0418
_refine_ls_R_factor_gt 0.0364
_refine_ls_shift/su_max 0.001
_refine_ls_shift/su_mean 0.000
_refine_ls_structure_factor_coef Fsqd
_refine_ls_weighting_details 'w=1/[\s^2^(Fo^2^)+(0.0400P)^2^+0.6500P] where P=(Fo^2^+2Fc^2^)/3'
_refine_ls_weighting_scheme calc
_refine_ls_wR_factor_gt 0.0901
_refine_ls_wR_factor_ref 0.0933
_reflns_Friedel_coverage 0.000
_reflns_number_gt 9886
_reflns_number_total 10977
_reflns_threshold_expression 'I > 2\s(I)'
_cod_data_source_file d4sc04034a3.cif
_cod_data_source_block 34a
_cod_depositor_comments 'Adding full bibliography for 1572207--1572213.cif.'
_cod_original_sg_symbol_H-M 'P 21/n'
_cod_database_code 1572208
_shelx_shelxl_version_number 2018/3
_shelx_space_group_comment
;
The symmetry employed for this shelxl refinement is uniquely defined
by the following loop, which should always be used as a source of
symmetry information in preference to the above space-group names.
They are only intended as comments.
;
_shelx_estimated_absorpt_t_min 0.970
_shelx_estimated_absorpt_t_max 0.986

loop_
_space_group_symop_operation_xyz
'x, y, z'
'-x+1/2, y+1/2, -z+1/2'
'-x, -y, -z'
'x-1/2, -y-1/2, z-1/2'

loop_
_atom_site_label
_atom_site_type_symbol
_atom_site_fract_x
_atom_site_fract_y
_atom_site_fract_z
_atom_site_U_iso_or_equiv
_atom_site_adp_type
_atom_site_occupancy
_atom_site_site_symmetry_order
_atom_site_calc_flag
_atom_site_refinement_flags_posn
_atom_site_refinement_flags_adp
_atom_site_refinement_flags_occupancy
_atom_site_disorder_assembly
_atom_site_disorder_group
P1 P 0.57792(2) 0.22104(2) 0.28744(2) 0.01549(4) Uani 1 1 d . . . . .
Si1 Si 0.42361(2) 0.07106(2) 0.27236(2) 0.01668(4) Uani 1 1 d . . . . .
Si2 Si 0.56643(2) 0.39045(2) 0.26020(2) 0.01708(5) Uani 1 1 d . . . . .
O1 O 0.61998(7) 0.21658(3) 0.41429(5) 0.02583(13) Uani 1 1 d . . . . .
N1 N 0.70429(7) 0.20732(4) 0.21066(6) 0.02000(12) Uani 1 1 d . . . . .
C1 C 0.43909(7) 0.16574(4) 0.23995(6) 0.01609(11) Uani 1 1 d . . . . .
C2 C 0.34106(7) 0.20770(4) 0.19345(6) 0.01589(11) Uani 1 1 d . . . . .
C3 C 0.37223(7) 0.28443(4) 0.19759(6) 0.01585(11) Uani 1 1 d . . . . .
C4 C 0.49716(7) 0.30085(4) 0.23989(6) 0.01546(11) Uani 1 1 d . . . . .
C5 C 0.20637(8) 0.18506(5) 0.14317(7) 0.02215(14) Uani 1 1 d . . . . .
H5A H 0.204878 0.134529 0.134389 0.033 Uiso 1 1 calc R U . . .
H5B H 0.184845 0.206823 0.067010 0.033 Uiso 1 1 calc R U . . .
H5C H 0.141391 0.199039 0.195248 0.033 Uiso 1 1 calc R U . . .
C6 C 0.26411(8) 0.33470(4) 0.15958(7) 0.02181(14) Uani 1 1 d . . . . .
H6A H 0.231559 0.325843 0.078200 0.033 Uiso 1 1 calc R U . . .
H6B H 0.298219 0.382142 0.167469 0.033 Uiso 1 1 calc R U . . .
H6C H 0.191885 0.328962 0.208229 0.033 Uiso 1 1 calc R U . . .
C7 C 0.57365(11) 0.04006(6) 0.36339(11) 0.0355(2) Uani 1 1 d . . . . .
H7A H 0.648875 0.040602 0.317323 0.053 Uiso 1 1 calc R U . . .
H7B H 0.559098 -0.007310 0.389852 0.053 Uiso 1 1 calc R U . . .
H7C H 0.591897 0.070574 0.430873 0.053 Uiso 1 1 calc R U . . .
C8 C 0.40248(13) 0.01768(5) 0.13713(9) 0.0341(2) Uani 1 1 d . . . . .
H8A H 0.323471 0.032941 0.088254 0.051 Uiso 1 1 calc R U . . .
H8B H 0.393074 -0.031220 0.157659 0.051 Uiso 1 1 calc R U . . .
H8C H 0.479794 0.023305 0.094489 0.051 Uiso 1 1 calc R U . . .
C9 C 0.27964(9) 0.05795(5) 0.35722(9) 0.02635(16) Uani 1 1 d . . . . .
H9A H 0.290399 0.086706 0.427385 0.040 Uiso 1 1 calc R U . . .
H9B H 0.274569 0.009051 0.379282 0.040 Uiso 1 1 calc R U . . .
H9C H 0.198458 0.071209 0.309482 0.040 Uiso 1 1 calc R U . . .
C10 C 0.74277(10) 0.38798(5) 0.32184(9) 0.02775(17) Uani 1 1 d . . . . .
H10A H 0.751525 0.359865 0.392774 0.042 Uiso 1 1 calc R U . . .
H10B H 0.773515 0.435218 0.340291 0.042 Uiso 1 1 calc R U . . .
H10C H 0.795925 0.367544 0.264850 0.042 Uiso 1 1 calc R U . . .
C11 C 0.55495(10) 0.43494(5) 0.11607(8) 0.02735(17) Uani 1 1 d . . . . .
H11A H 0.594110 0.405439 0.059956 0.041 Uiso 1 1 calc R U . . .
H11B H 0.602497 0.479112 0.123883 0.041 Uiso 1 1 calc R U . . .
H11C H 0.462209 0.443615 0.088788 0.041 Uiso 1 1 calc R U . . .
C12 C 0.47372(11) 0.43862(5) 0.36613(8) 0.02847(18) Uani 1 1 d . . . . .
H12A H 0.380285 0.440944 0.336415 0.043 Uiso 1 1 calc R U . . .
H12B H 0.509184 0.485687 0.376383 0.043 Uiso 1 1 calc R U . . .
H12C H 0.483186 0.414436 0.441014 0.043 Uiso 1 1 calc R U . . .
C13 C 0.81685(12) 0.17058(6) 0.27744(13) 0.0195(2) Uani 0.738(3) 1 d . . P A 1
H13 H 0.781184 0.147978 0.345304 0.023 Uiso 0.738(3) 1 calc R U P A 1
C13B C 0.8461(3) 0.18304(19) 0.2386(4) 0.0194(6) Uani 0.262(3) 1 d . . P A 2
H13B H 0.891231 0.183394 0.166022 0.023 Uiso 0.262(3) 1 calc R U P A 2
C14 C 0.92279(9) 0.22367(6) 0.32773(9) 0.02930(18) Uani 1 1 d . . . . .
H14A H 0.953385 0.250718 0.264124 0.044 Uiso 0.738(3) 1 calc R U P A 1
H14B H 0.997382 0.198810 0.368957 0.044 Uiso 0.738(3) 1 calc R U P A 1
H14C H 0.884278 0.254887 0.381776 0.044 Uiso 0.738(3) 1 calc R U P A 1
H14D H 0.945150 0.268527 0.295260 0.044 Uiso 0.262(3) 1 calc R U P A 2
H14E H 1.003891 0.198675 0.354692 0.044 Uiso 0.262(3) 1 calc R U P A 2
H14F H 0.870923 0.231146 0.393226 0.044 Uiso 0.262(3) 1 calc R U P A 2
C15 C 0.87542(12) 0.11309(6) 0.20849(12) 0.0247(3) Uani 0.738(3) 1 d . . P A 1
H15A H 0.806667 0.079301 0.183014 0.037 Uiso 0.738(3) 1 calc R U P A 1
H15B H 0.946331 0.089953 0.257719 0.037 Uiso 0.738(3) 1 calc R U P A 1
H15C H 0.910901 0.133061 0.140428 0.037 Uiso 0.738(3) 1 calc R U P A 1
C15B C 0.8427(4) 0.1090(2) 0.2849(4) 0.0304(9) Uani 0.262(3) 1 d . . P A 2
H15D H 0.800906 0.108737 0.357356 0.046 Uiso 0.262(3) 1 calc R U P A 2
H15E H 0.932869 0.091230 0.299829 0.046 Uiso 0.262(3) 1 calc R U P A 2
H15F H 0.792209 0.079560 0.227325 0.046 Uiso 0.262(3) 1 calc R U P A 2
C16 C 0.68618(8) 0.22152(4) 0.08438(8) 0.02192(14) Uani 1 1 d . . . . .
H16 H 0.606184 0.251581 0.071109 0.026 Uiso 1 1 calc R U . . .
C17 C 0.79879(14) 0.26352(6) 0.04290(12) 0.0448(3) Uani 1 1 d . . . . .
H17A H 0.812932 0.305454 0.090377 0.067 Uiso 1 1 calc R U . . .
H17B H 0.776444 0.276570 -0.038641 0.067 Uiso 1 1 calc R U . . .
H17C H 0.879368 0.235528 0.050293 0.067 Uiso 1 1 calc R U . . .
C18 C 0.65709(11) 0.15777(6) 0.00865(8) 0.03144(19) Uani 1 1 d . . . . .
H18A H 0.736864 0.129414 0.009617 0.047 Uiso 1 1 calc R U . . .
H18B H 0.628585 0.172257 -0.071223 0.047 Uiso 1 1 calc R U . . .
H18C H 0.587063 0.130560 0.038768 0.047 Uiso 1 1 calc R U . . .

loop_
_atom_site_aniso_label
_atom_site_aniso_U_11
_atom_site_aniso_U_22
_atom_site_aniso_U_33
_atom_site_aniso_U_23
_atom_site_aniso_U_13
_atom_site_aniso_U_12
P1 0.02061(8) 0.01251(7) 0.01248(7) 0.00015(5) -0.00233(6) -0.00098(6)
Si1 0.02013(9) 0.01234(8) 0.01822(9) 0.00029(6) 0.00500(7) -0.00164(6)
Si2 0.02390(10) 0.01200(8) 0.01579(9) -0.00110(6) 0.00424(7) -0.00219(7)
O1 0.0377(3) 0.0237(3) 0.0140(2) 0.0014(2) -0.0068(2) -0.0037(2)
N1 0.0162(3) 0.0206(3) 0.0222(3) -0.0025(2) -0.0029(2) 0.0042(2)
C1 0.0208(3) 0.0131(3) 0.0142(3) 0.0000(2) 0.0007(2) -0.0025(2)
C2 0.0194(3) 0.0153(3) 0.0129(2) -0.0009(2) 0.0014(2) -0.0022(2)
C3 0.0207(3) 0.0143(3) 0.0125(2) -0.0007(2) 0.0015(2) 0.0010(2)
C4 0.0201(3) 0.0121(2) 0.0141(3) -0.0010(2) 0.0013(2) -0.0004(2)
C5 0.0204(3) 0.0233(3) 0.0219(3) 0.0005(3) -0.0017(3) -0.0042(3)
C6 0.0244(3) 0.0190(3) 0.0210(3) -0.0013(2) -0.0021(3) 0.0048(3)
C7 0.0296(4) 0.0259(4) 0.0496(6) 0.0075(4) -0.0027(4) 0.0057(3)
C8 0.0541(6) 0.0212(4) 0.0292(4) -0.0084(3) 0.0139(4) -0.0080(4)
C9 0.0260(4) 0.0244(4) 0.0303(4) 0.0028(3) 0.0106(3) -0.0041(3)
C10 0.0286(4) 0.0238(4) 0.0299(4) -0.0028(3) -0.0011(3) -0.0064(3)
C11 0.0360(4) 0.0236(4) 0.0233(4) 0.0068(3) 0.0074(3) -0.0011(3)
C12 0.0386(5) 0.0218(4) 0.0269(4) -0.0100(3) 0.0118(3) -0.0048(3)
C13 0.0137(4) 0.0209(5) 0.0232(5) 0.0002(4) -0.0008(4) 0.0023(3)
C13B 0.0120(11) 0.0238(14) 0.0224(15) 0.0035(11) 0.0016(10) 0.0024(10)
C14 0.0169(3) 0.0369(5) 0.0328(4) -0.0063(4) -0.0037(3) -0.0001(3)
C15 0.0194(5) 0.0212(5) 0.0334(6) -0.0014(4) 0.0026(4) 0.0047(4)
C15B 0.0268(16) 0.0265(16) 0.038(2) 0.0068(13) 0.0028(13) 0.0091(12)
C16 0.0208(3) 0.0227(3) 0.0234(3) 0.0030(3) 0.0077(3) 0.0035(3)
C17 0.0589(7) 0.0323(5) 0.0499(7) -0.0095(5) 0.0364(6) -0.0158(5)
C18 0.0371(5) 0.0371(5) 0.0200(3) -0.0043(3) 0.0021(3) -0.0074(4)

loop_
_atom_type_symbol
_atom_type_description
_atom_type_scat_dispersion_real
_atom_type_scat_dispersion_imag
_atom_type_scat_source
C C 0.0033 0.0016 'International Tables Vol C Tables 4.2.6.8 and 6.1.1.4'
H H 0.0000 0.0000 'International Tables Vol C Tables 4.2.6.8 and 6.1.1.4'
N N 0.0061 0.0033 'International Tables Vol C Tables 4.2.6.8 and 6.1.1.4'
O O 0.0106 0.0060 'International Tables Vol C Tables 4.2.6.8 and 6.1.1.4'
Si Si 0.0817 0.0704 'International Tables Vol C Tables 4.2.6.8 and 6.1.1.4'
P P 0.1023 0.0942 'International Tables Vol C Tables 4.2.6.8 and 6.1.1.4'

loop_
_geom_angle_atom_site_label_1
_geom_angle_atom_site_label_2
_geom_angle_atom_site_label_3
_geom_angle
_geom_angle_site_symmetry_1
_geom_angle_site_symmetry_3
_geom_angle_publ_flag
O1 P1 N1 111.03(4) . . ?
O1 P1 C4 115.15(4) . . ?
N1 P1 C4 109.14(4) . . ?
O1 P1 C1 113.58(4) . . ?
N1 P1 C1 111.72(3) . . ?
C4 P1 C1 95.30(3) . . ?
C7 Si1 C8 108.19(6) . . ?
C7 Si1 C9 107.72(5) . . ?
C8 Si1 C9 109.77(5) . . ?
C7 Si1 C1 110.14(4) . . ?
C8 Si1 C1 111.99(4) . . ?
C9 Si1 C1 108.94(4) . . ?
C10 Si2 C11 108.67(5) . . ?
C10 Si2 C12 107.23(5) . . ?
C11 Si2 C12 111.60(5) . . ?
C10 Si2 C4 111.14(4) . . ?
C11 Si2 C4 108.95(4) . . ?
C12 Si2 C4 109.26(4) . . ?
C16 N1 C13 127.44(8) . . ?
C16 N1 C13B 106.47(17) . . ?
C16 N1 P1 118.40(5) . . ?
C13 N1 P1 113.36(8) . . ?
C13B N1 P1 135.12(17) . . ?
C2 C1 P1 106.87(5) . . ?
C2 C1 Si1 126.00(6) . . ?
P1 C1 Si1 126.34(4) . . ?
C1 C2 C5 126.08(7) . . ?
C1 C2 C3 115.35(6) . . ?
C5 C2 C3 118.54(7) . . ?
C4 C3 C6 126.18(7) . . ?
C4 C3 C2 115.27(6) . . ?
C6 C3 C2 118.51(7) . . ?
C3 C4 P1 107.04(5) . . ?
C3 C4 Si2 126.14(5) . . ?
P1 C4 Si2 126.50(4) . . ?
C2 C5 H5A 109.5 . . ?
C2 C5 H5B 109.5 . . ?
H5A C5 H5B 109.5 . . ?
C2 C5 H5C 109.5 . . ?
H5A C5 H5C 109.5 . . ?
H5B C5 H5C 109.5 . . ?
C3 C6 H6A 109.5 . . ?
C3 C6 H6B 109.5 . . ?
H6A C6 H6B 109.5 . . ?
C3 C6 H6C 109.5 . . ?
H6A C6 H6C 109.5 . . ?
H6B C6 H6C 109.5 . . ?
Si1 C7 H7A 109.5 . . ?
Si1 C7 H7B 109.5 . . ?
H7A C7 H7B 109.5 . . ?
Si1 C7 H7C 109.5 . . ?
H7A C7 H7C 109.5 . . ?
H7B C7 H7C 109.5 . . ?
Si1 C8 H8A 109.5 . . ?
Si1 C8 H8B 109.5 . . ?
H8A C8 H8B 109.5 . . ?
Si1 C8 H8C 109.5 . . ?
H8A C8 H8C 109.5 . . ?
H8B C8 H8C 109.5 . . ?
Si1 C9 H9A 109.5 . . ?
Si1 C9 H9B 109.5 . . ?
H9A C9 H9B 109.5 . . ?
Si1 C9 H9C 109.5 . . ?
H9A C9 H9C 109.5 . . ?
H9B C9 H9C 109.5 . . ?
Si2 C10 H10A 109.5 . . ?
Si2 C10 H10B 109.5 . . ?
H10A C10 H10B 109.5 . . ?
Si2 C10 H10C 109.5 . . ?
H10A C10 H10C 109.5 . . ?
H10B C10 H10C 109.5 . . ?
Si2 C11 H11A 109.5 . . ?
Si2 C11 H11B 109.5 . . ?
H11A C11 H11B 109.5 . . ?
Si2 C11 H11C 109.5 . . ?
H11A C11 H11C 109.5 . . ?
H11B C11 H11C 109.5 . . ?
Si2 C12 H12A 109.5 . . ?
Si2 C12 H12B 109.5 . . ?
H12A C12 H12B 109.5 . . ?
Si2 C12 H12C 109.5 . . ?
H12A C12 H12C 109.5 . . ?
H12B C12 H12C 109.5 . . ?
N1 C13 C15 113.39(10) . . ?
N1 C13 C14 110.31(9) . . ?
C15 C13 C14 112.26(10) . . ?
N1 C13 H13 106.8 . . ?
C15 C13 H13 106.8 . . ?
C14 C13 H13 106.8 . . ?
C14 C13B N1 114.4(2) . . ?
C14 C13B C15B 106.6(3) . . ?
N1 C13B C15B 107.8(3) . . ?
C14 C13B H13B 109.3 . . ?
N1 C13B H13B 109.3 . . ?
C15B C13B H13B 109.3 . . ?
C13 C14 H14A 109.5 . . ?
C13 C14 H14B 109.5 . . ?
H14A C14 H14B 109.5 . . ?
C13 C14 H14C 109.5 . . ?
H14A C14 H14C 109.5 . . ?
H14B C14 H14C 109.5 . . ?
C13B C14 H14D 109.5 . . ?
C13B C14 H14E 109.5 . . ?
H14D C14 H14E 109.5 . . ?
C13B C14 H14F 109.5 . . ?
H14D C14 H14F 109.5 . . ?
H14E C14 H14F 109.5 . . ?
C13 C15 H15A 109.5 . . ?
C13 C15 H15B 109.5 . . ?
H15A C15 H15B 109.5 . . ?
C13 C15 H15C 109.5 . . ?
H15A C15 H15C 109.5 . . ?
H15B C15 H15C 109.5 . . ?
C13B C15B H15D 109.5 . . ?
C13B C15B H15E 109.5 . . ?
H15D C15B H15E 109.5 . . ?
C13B C15B H15F 109.5 . . ?
H15D C15B H15F 109.5 . . ?
H15E C15B H15F 109.5 . . ?
N1 C16 C18 114.58(7) . . ?
N1 C16 C17 112.95(9) . . ?
C18 C16 C17 110.85(8) . . ?
N1 C16 H16 105.9 . . ?
C18 C16 H16 105.9 . . ?
C17 C16 H16 105.9 . . ?
C16 C17 H17A 109.5 . . ?
C16 C17 H17B 109.5 . . ?
H17A C17 H17B 109.5 . . ?
C16 C17 H17C 109.5 . . ?
H17A C17 H17C 109.5 . . ?
H17B C17 H17C 109.5 . . ?
C16 C18 H18A 109.5 . . ?
C16 C18 H18B 109.5 . . ?
H18A C18 H18B 109.5 . . ?
C16 C18 H18C 109.5 . . ?
H18A C18 H18C 109.5 . . ?
H18B C18 H18C 109.5 . . ?

loop_
_geom_bond_atom_site_label_1
_geom_bond_atom_site_label_2
_geom_bond_distance
_geom_bond_site_symmetry_2
_geom_bond_publ_flag
P1 O1 1.4877(6) . ?
P1 N1 1.6629(7) . ?
P1 C4 1.8047(7) . ?
P1 C1 1.8119(7) . ?
Si1 C7 1.8632(11) . ?
Si1 C8 1.8668(10) . ?
Si1 C9 1.8689(9) . ?
Si1 C1 1.8746(7) . ?
Si2 C10 1.8652(10) . ?
Si2 C11 1.8686(9) . ?
Si2 C12 1.8727(9) . ?
Si2 C4 1.8727(7) . ?
N1 C16 1.4791(11) . ?
N1 C13 1.4939(13) . ?
N1 C13B 1.523(3) . ?
C1 C2 1.3534(10) . ?
C2 C5 1.5000(11) . ?
C2 C3 1.5138(10) . ?
C3 C4 1.3542(10) . ?
C3 C6 1.4996(11) . ?
C5 H5A 0.9800 . ?
C5 H5B 0.9800 . ?
C5 H5C 0.9800 . ?
C6 H6A 0.9800 . ?
C6 H6B 0.9800 . ?
C6 H6C 0.9800 . ?
C7 H7A 0.9800 . ?
C7 H7B 0.9800 . ?
C7 H7C 0.9800 . ?
C8 H8A 0.9800 . ?
C8 H8B 0.9800 . ?
C8 H8C 0.9800 . ?
C9 H9A 0.9800 . ?
C9 H9B 0.9800 . ?
C9 H9C 0.9800 . ?
C10 H10A 0.9800 . ?
C10 H10B 0.9800 . ?
C10 H10C 0.9800 . ?
C11 H11A 0.9800 . ?
C11 H11B 0.9800 . ?
C11 H11C 0.9800 . ?
C12 H12A 0.9800 . ?
C12 H12B 0.9800 . ?
C12 H12C 0.9800 . ?
C13 C15 1.5248(17) . ?
C13 C14 1.5567(15) . ?
C13 H13 1.0000 . ?
C13B C14 1.456(3) . ?
C13B C15B 1.527(5) . ?
C13B H13B 1.0000 . ?
C14 H14A 0.9800 . ?
C14 H14B 0.9800 . ?
C14 H14C 0.9800 . ?
C14 H14D 0.9800 . ?
C14 H14E 0.9800 . ?
C14 H14F 0.9800 . ?
C15 H15A 0.9800 . ?
C15 H15B 0.9800 . ?
C15 H15C 0.9800 . ?
C15B H15D 0.9800 . ?
C15B H15E 0.9800 . ?
C15B H15F 0.9800 . ?
C16 C18 1.5211(13) . ?
C16 C17 1.5247(13) . ?
C16 H16 1.0000 . ?
C17 H17A 0.9800 . ?
C17 H17B 0.9800 . ?
C17 H17C 0.9800 . ?
C18 H18A 0.9800 . ?
C18 H18B 0.9800 . ?
C18 H18C 0.9800 . ?

loop_
_geom_torsion_atom_site_label_1
_geom_torsion_atom_site_label_2
_geom_torsion_atom_site_label_3
_geom_torsion_atom_site_label_4
_geom_torsion
_geom_torsion_site_symmetry_1
_geom_torsion_site_symmetry_2
_geom_torsion_site_symmetry_3
_geom_torsion_site_symmetry_4
_geom_torsion_publ_flag
O1 P1 N1 C16 -169.69(6) . . . . ?
C4 P1 N1 C16 -41.70(7) . . . . ?
C1 P1 N1 C16 62.39(7) . . . . ?
O1 P1 N1 C13 19.82(8) . . . . ?
C4 P1 N1 C13 147.81(7) . . . . ?
C1 P1 N1 C13 -108.09(7) . . . . ?
O1 P1 N1 C13B 9.1(2) . . . . ?
C4 P1 N1 C13B 137.1(2) . . . . ?
C1 P1 N1 C13B -118.9(2) . . . . ?
O1 P1 C1 C2 119.73(6) . . . . ?
N1 P1 C1 C2 -113.73(5) . . . . ?
C4 P1 C1 C2 -0.69(6) . . . . ?
O1 P1 C1 Si1 -50.53(6) . . . . ?
N1 P1 C1 Si1 76.01(5) . . . . ?
C4 P1 C1 Si1 -170.95(5) . . . . ?
C7 Si1 C1 C2 -168.11(7) . . . . ?
C8 Si1 C1 C2 71.46(8) . . . . ?
C9 Si1 C1 C2 -50.16(8) . . . . ?
C7 Si1 C1 P1 0.35(7) . . . . ?
C8 Si1 C1 P1 -120.09(6) . . . . ?
C9 Si1 C1 P1 118.29(5) . . . . ?
P1 C1 C2 C5 -179.62(6) . . . . ?
Si1 C1 C2 C5 -9.32(11) . . . . ?
P1 C1 C2 C3 -1.71(8) . . . . ?
Si1 C1 C2 C3 168.58(5) . . . . ?
C1 C2 C3 C4 4.40(9) . . . . ?
C5 C2 C3 C4 -177.53(7) . . . . ?
C1 C2 C3 C6 -173.53(7) . . . . ?
C5 C2 C3 C6 4.54(10) . . . . ?
C6 C3 C4 P1 173.24(6) . . . . ?
C2 C3 C4 P1 -4.50(8) . . . . ?
C6 C3 C4 Si2 -0.59(11) . . . . ?
C2 C3 C4 Si2 -178.33(5) . . . . ?
O1 P1 C4 C3 -116.12(6) . . . . ?
N1 P1 C4 C3 118.24(5) . . . . ?
C1 P1 C4 C3 3.05(6) . . . . ?
O1 P1 C4 Si2 57.68(6) . . . . ?
N1 P1 C4 Si2 -67.96(5) . . . . ?
C1 P1 C4 Si2 176.85(5) . . . . ?
C10 Si2 C4 C3 179.66(7) . . . . ?
C11 Si2 C4 C3 -60.63(8) . . . . ?
C12 Si2 C4 C3 61.52(8) . . . . ?
C10 Si2 C4 P1 7.00(6) . . . . ?
C11 Si2 C4 P1 126.71(5) . . . . ?
C12 Si2 C4 P1 -111.13(6) . . . . ?
C16 N1 C13 C15 -33.35(16) . . . . ?
P1 N1 C13 C15 136.10(10) . . . . ?
C16 N1 C13 C14 93.54(12) . . . . ?
P1 N1 C13 C14 -97.02(11) . . . . ?
C16 N1 C13B C14 123.7(3) . . . . ?
P1 N1 C13B C14 -55.1(4) . . . . ?
C16 N1 C13B C15B -118.0(3) . . . . ?
P1 N1 C13B C15B 63.2(3) . . . . ?
C13 N1 C16 C18 70.10(12) . . . . ?
C13B N1 C16 C18 82.03(16) . . . . ?
P1 N1 C16 C18 -98.88(8) . . . . ?
C13 N1 C16 C17 -58.12(12) . . . . ?
C13B N1 C16 C17 -46.19(17) . . . . ?
P1 N1 C16 C17 132.89(8) . . . . ?
